data_7059199
loop_
_publ_author_name
'Sim\~oes, Tatiana R. G.'
'do Pim, Walace D.'
'Metz, Karina C.'
'Ribeiro, Marcos A.'
'Valente, Daniel C. A.'
'Cardozo, Thiago M.'
'Pinheiro, Carlos B.'
'Pedroso, Emerson F.'
'Horta, Bruno A. C.'
'Pereira, Cynthia L. M.'
'de Souza, Gilmar P.'
'Stumpf, Humberto O.'

_publ_section_title
;
 Dinuclear copper(ii) complexes containing oxamate and blocking ligands:
 crystal structure, magnetic properties, and DFT calculations
;
_journal_issue 6
_journal_name_full 'New Journal of Chemistry'
_journal_page_first 2597
_journal_page_last 2608
_journal_paper_doi 10.1039/C9NJ05584C
_journal_volume 44
_journal_year 2020
_chemical_formula_moiety 'C12 H14 Cu2 N4 O7, 4(H2 O)'
_chemical_formula_sum 'C12 H22 Cu2 N4 O11'
_chemical_formula_weight 525.41
_space_group_crystal_system monoclinic
_space_group_IT_number 14
_space_group_name_Hall '-P 2ybc'
_space_group_name_H-M_alt 'P 1 21/c 1'
_atom_sites_solution_hydrogens mixed
_audit_creation_date 2019-09-20
_audit_creation_method
;
Olex2 1.2
(compiled May 29 2018 13:30:08 for OlexSys, GUI svn.r5506)
;
_audit_update_record
;
2020-01-07 deposited with the CCDC.	2020-01-13 downloaded from the CCDC.
;
_cell_angle_alpha 90
_cell_angle_beta 92.1980(10)
_cell_angle_gamma 90
_cell_formula_units_Z 4
_cell_length_a 6.67460(10)
_cell_length_b 17.3302(2)
_cell_length_c 16.4950(2)
_cell_measurement_reflns_used 31878
_cell_measurement_temperature 140.00(10)
_cell_measurement_theta_max 29.4160
_cell_measurement_theta_min 3.0450
_cell_volume 1906.61(4)
_computing_cell_refinement
;
CrysAlisPro, Agilent Technologies,
Version 1.171.37.35 (release 13-08-2014 CrysAlis171 .NET)
(compiled Aug 13 2014,18:06:01)
;
_computing_data_collection
;
CrysAlisPro, Agilent Technologies,
Version 1.171.37.35 (release 13-08-2014 CrysAlis171 .NET)
(compiled Aug 13 2014,18:06:01)
;
_computing_data_reduction
;
CrysAlisPro, Agilent Technologies,
Version 1.171.37.35 (release 13-08-2014 CrysAlis171 .NET)
(compiled Aug 13 2014,18:06:01)
;
_computing_molecular_graphics 'Olex2 (Dolomanov et al., 2009)'
_computing_publication_material 'Olex2 (Dolomanov et al., 2009)'
_computing_structure_refinement 'ShelXL (Sheldrick, 2015)'
_computing_structure_solution 'SHELXT 2018/2 (Sheldrick, 2015)'
_diffrn_ambient_environment N~2~
_diffrn_ambient_temperature 140.00(10)
_diffrn_detector 'CCD plate'
_diffrn_detector_area_resol_mean 10.4186
_diffrn_detector_type Atlas
_diffrn_measured_fraction_theta_full 0.999
_diffrn_measured_fraction_theta_max 0.999
_diffrn_measurement_details
;
#__ type_ start__ end____ width___ exp.time_
  1 omega  -67.00    3.00   1.0000   27.5700
omega____ theta____ kappa____ phi______ frames
    -      -10.7717  123.0000  139.0000 70

#__ type_ start__ end____ width___ exp.time_
  2 omega  -57.00   17.00   1.0000   27.5700
omega____ theta____ kappa____ phi______ frames
    -      -10.7717  107.0000 -146.0000 74

#__ type_ start__ end____ width___ exp.time_
  3 omega  -88.00  -26.00   1.0000   27.5700
omega____ theta____ kappa____ phi______ frames
    -      -10.7717  154.0000    6.0000 62

#__ type_ start__ end____ width___ exp.time_
  4 omega  -21.00   85.00   1.0000   27.5700
omega____ theta____ kappa____ phi______ frames
    -       12.8029   77.0000   90.0000 106

#__ type_ start__ end____ width___ exp.time_
  5 omega   -2.00   89.00   1.0000   27.5700
omega____ theta____ kappa____ phi______ frames
    -       12.8029   38.0000   30.0000 91

#__ type_ start__ end____ width___ exp.time_
  6 omega  -14.00   89.00   1.0000   27.5700
omega____ theta____ kappa____ phi______ frames
    -       12.8029   38.0000  -60.0000 103

#__ type_ start__ end____ width___ exp.time_
  7 omega  -66.00   46.00   1.0000   27.5700
omega____ theta____ kappa____ phi______ frames
    -       12.8029  -77.0000    0.0000 112

#__ type_ start__ end____ width___ exp.time_
  8 omega  -87.00   16.00   1.0000   27.5700
omega____ theta____ kappa____ phi______ frames
    -      -10.7717  -38.0000 -150.0000 103

#__ type_ start__ end____ width___ exp.time_
  9 omega  -44.00   68.00   1.0000   27.5700
omega____ theta____ kappa____ phi______ frames
    -      -10.7717   77.0000  -30.0000 112

#__ type_ start__ end____ width___ exp.time_
 10 omega  -34.00   18.00   1.0000   27.5700
omega____ theta____ kappa____ phi______ frames
    -       12.8029  107.0000 -146.0000 52

#__ type_ start__ end____ width___ exp.time_
 11 omega   56.00  103.00   1.0000   27.5700
omega____ theta____ kappa____ phi______ frames
    -       12.8029  179.0000   30.0000 47

#__ type_ start__ end____ width___ exp.time_
 12 omega   56.00  103.00   1.0000   27.5700
omega____ theta____ kappa____ phi______ frames
    -       12.8029  179.0000  150.0000 47

#__ type_ start__ end____ width___ exp.time_
 13 omega  -14.00   89.00   1.0000   27.5700
omega____ theta____ kappa____ phi______ frames
    -       12.8029   38.0000   60.0000 103

#__ type_ start__ end____ width___ exp.time_
 14 omega  -14.00   52.00   1.0000   27.5700
omega____ theta____ kappa____ phi______ frames
    -       12.8029   38.0000  120.0000 66
;
_diffrn_measurement_device 'four-circle diffractometer'
_diffrn_measurement_device_type 'Xcalibur, Atlas, Gemini ultra'
_diffrn_measurement_method '\w scans'
_diffrn_orient_matrix_UB_11 -0.0325717000
_diffrn_orient_matrix_UB_12 0.0382937000
_diffrn_orient_matrix_UB_13 -0.0078480000
_diffrn_orient_matrix_UB_21 -0.0272350000
_diffrn_orient_matrix_UB_22 -0.0104192000
_diffrn_orient_matrix_UB_23 -0.0404743000
_diffrn_orient_matrix_UB_31 -0.0973994000
_diffrn_orient_matrix_UB_32 -0.0098874000
_diffrn_orient_matrix_UB_33 0.0121835000
_diffrn_radiation_monochromator graphite
_diffrn_radiation_probe x-ray
_diffrn_radiation_type MoK\a
_diffrn_radiation_wavelength 0.71073
_diffrn_reflns_av_R_equivalents 0.0368
_diffrn_reflns_av_unetI/netI 0.0141
_diffrn_reflns_Laue_measured_fraction_full 0.999
_diffrn_reflns_Laue_measured_fraction_max 0.999
_diffrn_reflns_limit_h_max 8
_diffrn_reflns_limit_h_min -8
_diffrn_reflns_limit_k_max 21
_diffrn_reflns_limit_k_min -21
_diffrn_reflns_limit_l_max 20
_diffrn_reflns_limit_l_min -20
_diffrn_reflns_number 53889
_diffrn_reflns_point_group_measured_fraction_full 0.999
_diffrn_reflns_point_group_measured_fraction_max 0.999
_diffrn_reflns_theta_full 25.242
_diffrn_reflns_theta_max 26.371
_diffrn_reflns_theta_min 2.737
_diffrn_source 'Enhance (Mo) X-ray Source'
_diffrn_standards_number 0
_exptl_absorpt_coefficient_mu 2.297
_exptl_absorpt_correction_T_max 0.790
_exptl_absorpt_correction_T_min 0.694
_exptl_absorpt_correction_type analytical
_exptl_absorpt_process_details
;
CrysAlisPro, Agilent Technologies,
Version 1.171.37.35 (release 13-08-2014 CrysAlis171 .NET)
(compiled Aug 13 2014,18:06:01)
Analytical numeric absorption correction using a multifaceted crystal
			model based on expressions derived by R.C. Clark & J.S. Reid.
(Clark, R. C. & Reid, J. S. (1995). Acta Cryst. A51, 887-897)
Empirical absorption correction using spherical harmonics,
 implemented in SCALE3 ABSPACK scaling algorithm.
;
_exptl_crystal_colour blue
_exptl_crystal_colour_primary blue
_exptl_crystal_density_diffrn 1.830
_exptl_crystal_density_method 'not measured'
_exptl_crystal_description block
_exptl_crystal_F_000 1072
_exptl_crystal_size_max 0.1806
_exptl_crystal_size_mid 0.1515
_exptl_crystal_size_min 0.1108
_refine_diff_density_max 0.436
_refine_diff_density_min -0.259
_refine_diff_density_rms 0.053
_refine_ls_extinction_method none
_refine_ls_goodness_of_fit_ref 1.077
_refine_ls_hydrogen_treatment mixed
_refine_ls_matrix_type full
_refine_ls_number_parameters 283
_refine_ls_number_reflns 3898
_refine_ls_number_restraints 9
_refine_ls_restrained_S_all 1.286
_refine_ls_R_factor_all 0.0216
_refine_ls_R_factor_gt 0.0186
_refine_ls_shift/su_max 0.003
_refine_ls_shift/su_mean 0.000
_refine_ls_structure_factor_coef Fsqd
_refine_ls_weighting_details 'w=1/[\s^2^(Fo^2^)+(0.0340P)^2^+0.4723P] where P=(Fo^2^+2Fc^2^)/3'
_refine_ls_weighting_scheme calc
_refine_ls_wR_factor_gt 0.0542
_refine_ls_wR_factor_ref 0.0548
_reflns_Friedel_coverage 0.000
_reflns_number_gt 3473
_reflns_number_total 3898
_reflns_threshold_expression 'I > 2\s(I)'
_cod_data_source_file c9nj05584c2.cif
_cod_data_source_block gilr1
_cod_depositor_comments
;Adding full bibliography for 7059197--7059199.cif.

 Adding full bibliography for 7059197--7059199.cif.
;
_cod_database_code 7059199
_shelxl_version_number 2013-4
_chemical_oxdiff_formula 'C24 H44 N8 O22 Cu4'
_shelx_space_group_comment
;
The symmetry employed for this shelxl refinement is uniquely defined
by the following loop, which should always be used as a source of
symmetry information in preference to the above space-group names.
They are only intended as comments.
;
_olex2_refinement_description
;
1. Fixed Uiso
 At 1.2 times of:
  All C(H) groups, All C(H,H) groups, All O(H) groups, All O(H,H,H,H,H) groups
 At 1.5 times of:
  All O(H,H) groups
2. Restrained distances
 O1W-H1WA
 0.85 with sigma of 0.001
 H4WA-H4WB
 1.34 with sigma of 0.02
 H4A-N4 = H4B-N4
 1 with sigma of 0.01
 H3A-N3 = H3B-N3
 1 with sigma of 0.01
 O1W-H1WB
 0.85 with sigma of 0.001
 O4W-H4WA = O4W-H4WB
 0.85 with sigma of 0.001
3.a Free rotating group:
 O3W(H3WA,H3WB), O5W(H5WA,H5WB), O2W(H2WA,H2WB), O4W(H1WB,H4A,H3A,H4B,H3B)
3.b Rotating group:
 O1W(H1WA)
3.c Secondary CH2 refined with riding coordinates:
 C12(H12A,H12B), C11(H11A,H11B)
3.d Aromatic/amide H refined with riding coordinates:
 C6(H6), C8(H8), C7(H7), C9(H9)
;
_olex2_submission_special_instructions 'No special instructions were received'

loop_
_space_group_symop_operation_xyz
'x, y, z'
'-x, y+1/2, -z+1/2'
'-x, -y, -z'
'x, -y-1/2, z-1/2'

loop_
_atom_site_label
_atom_site_type_symbol
_atom_site_fract_x
_atom_site_fract_y
_atom_site_fract_z
_atom_site_U_iso_or_equiv
_atom_site_adp_type
_atom_site_occupancy
_atom_site_site_symmetry_order
_atom_site_calc_flag
_atom_site_refinement_flags_posn
Cu1 Cu 0.18225(3) 0.08323(2) 0.93935(2) 0.01244(6) Uani 1 1 d .
O2 O 0.13893(17) 0.11695(7) 0.82740(7) 0.0166(2) Uani 1 1 d .
O3 O 0.08784(16) 0.19350(6) 1.14275(7) 0.0162(2) Uani 1 1 d .
N1 N 0.22740(18) 0.02887(7) 1.03968(8) 0.0119(3) Uani 1 1 d .
O1 O 0.11066(16) 0.17139(6) 1.01004(7) 0.0147(2) Uani 1 1 d .
O4 O 0.21226(16) 0.05076(6) 1.17885(6) 0.0147(2) Uani 1 1 d .
C1 C 0.1264(2) 0.15115(9) 1.08295(10) 0.0134(3) Uani 1 1 d .
N2 N 0.24962(18) -0.01392(7) 0.89282(8) 0.0125(3) Uani 1 1 d .
C4 C 0.2347(2) -0.01745(9) 0.81316(9) 0.0129(3) Uani 1 1 d .
C3 C 0.1700(2) 0.06239(10) 0.77735(10) 0.0154(3) Uani 1 1 d .
C6 C 0.3461(2) -0.09815(9) 1.09426(10) 0.0148(3) Uani 1 1 d .
H6 H 0.3382 -0.0822 1.1492 0.018 Uiso 1 1 calc R
C2 C 0.1964(2) 0.06896(9) 1.10461(10) 0.0126(3) Uani 1 1 d .
C8 C 0.4207(2) -0.19606(9) 0.99535(10) 0.0158(3) Uani 1 1 d .
H8 H 0.4646 -0.2468 0.9836 0.019 Uiso 1 1 calc R
C10 C 0.3029(2) -0.07190(9) 0.94943(9) 0.0119(3) Uani 1 1 d .
C7 C 0.4120(2) -0.17213(9) 1.07557(10) 0.0162(3) Uani 1 1 d .
H7 H 0.4514 -0.2065 1.1181 0.019 Uiso 1 1 calc R
C5 C 0.2918(2) -0.04792(9) 1.03124(9) 0.0119(3) Uani 1 1 d .
C9 C 0.3658(2) -0.14640(9) 0.93216(10) 0.0139(3) Uani 1 1 d .
H9 H 0.3713 -0.1633 0.8775 0.017 Uiso 1 1 calc R
Cu2 Cu 0.12436(3) 0.13735(2) 1.24825(2) 0.01451(6) Uani 1 1 d .
N4 N 0.1367(2) 0.07448(8) 1.34870(8) 0.0185(3) Uani 1 1 d D
N3 N -0.0145(2) 0.21766(8) 1.31295(8) 0.0191(3) Uani 1 1 d D
C12 C 0.1025(3) 0.12767(11) 1.41731(10) 0.0252(4) Uani 1 1 d .
H12A H 0.2266 0.1568 1.4313 0.030 Uiso 1 1 calc R
H12B H 0.0644 0.0980 1.4656 0.030 Uiso 1 1 calc R
O5 O 0.15433(18) 0.06808(7) 0.70256(7) 0.0215(3) Uani 1 1 d .
O6 O 0.25940(17) -0.07279(7) 0.76626(7) 0.0181(2) Uani 1 1 d .
C11 C -0.0639(3) 0.18276(10) 1.39199(10) 0.0221(4) Uani 1 1 d .
H11A H -0.1930 0.1547 1.3866 0.027 Uiso 1 1 calc R
H11B H -0.0766 0.2236 1.4334 0.027 Uiso 1 1 calc R
O1W O 0.44384(17) 0.18008(7) 1.27534(7) 0.0190(2) Uani 1 1 d D
H1WA H 0.5320 0.1466 1.2565 0.023 Uiso 1 1 d DGR
O3W O -0.11453(18) 0.16530(7) 0.62504(8) 0.0251(3) Uani 1 1 d .
H3WA H -0.0290 0.1373 0.6532 0.038 Uiso 1 1 d G
H3WB H -0.0550 0.2096 0.6201 0.038 Uiso 1 1 d G
O5W O 0.44618(19) -0.02202(8) 0.61240(8) 0.0263(3) Uani 1 1 d .
H5WA H 0.4630 0.0229 0.5900 0.040 Uiso 1 1 d G
H5WB H 0.3638 -0.0133 0.6510 0.040 Uiso 1 1 d G
O2W O 0.5340(2) 0.31968(8) 1.21012(9) 0.0347(3) Uani 1 1 d .
H2WA H 0.4372 0.3436 1.1837 0.052 Uiso 1 1 d G
H2WB H 0.6385 0.3270 1.1811 0.052 Uiso 1 1 d G
O4W O 0.5667(2) 0.10486(8) 0.53025(9) 0.0339(3) Uani 1 1 d D
H1WB H 0.4733 0.2240 1.2563 0.041 Uiso 1 1 d DG
H4A H 0.2674 0.0479 1.3568 0.041 Uiso 1 1 d DG
H3A H 0.0615 0.2652 1.3208 0.041 Uiso 1 1 d DG
H4B H 0.0349 0.0333 1.3479 0.041 Uiso 1 1 d DG
H3B H -0.1332 0.2348 1.2813 0.041 Uiso 1 1 d DG
H4WA H 0.6853(12) 0.1152(14) 0.5475(12) 0.043(7) Uiso 1 1 d D
H4WB H 0.599(3) 0.0858(14) 0.4851(7) 0.059(9) Uiso 1 1 d D

loop_
_atom_site_aniso_label
_atom_site_aniso_U_11
_atom_site_aniso_U_22
_atom_site_aniso_U_33
_atom_site_aniso_U_23
_atom_site_aniso_U_13
_atom_site_aniso_U_12
Cu1 0.01494(10) 0.01074(10) 0.01161(10) -0.00006(7) 0.00026(7) 0.00122(7)
O2 0.0216(6) 0.0148(6) 0.0136(6) 0.0013(4) 0.0010(4) 0.0039(5)
O3 0.0194(6) 0.0136(5) 0.0156(6) -0.0029(4) 0.0001(4) 0.0025(4)
N1 0.0105(6) 0.0114(6) 0.0139(6) -0.0004(5) 0.0004(5) -0.0010(5)
O1 0.0157(5) 0.0133(5) 0.0150(6) 0.0000(4) -0.0002(4) 0.0016(4)
O4 0.0178(6) 0.0137(5) 0.0127(5) -0.0011(4) -0.0004(4) 0.0017(4)
C1 0.0088(7) 0.0129(8) 0.0185(8) -0.0012(6) -0.0001(6) -0.0023(6)
N2 0.0125(6) 0.0118(6) 0.0132(6) 0.0002(5) 0.0002(5) 0.0003(5)
C4 0.0089(7) 0.0146(8) 0.0152(8) -0.0001(6) 0.0004(6) 0.0002(6)
C3 0.0119(7) 0.0171(8) 0.0172(8) 0.0017(6) 0.0013(6) 0.0001(6)
C6 0.0136(7) 0.0163(8) 0.0145(8) -0.0003(6) 0.0006(6) -0.0032(6)
C2 0.0079(7) 0.0136(8) 0.0164(8) -0.0007(6) 0.0002(6) -0.0020(6)
C8 0.0127(7) 0.0118(8) 0.0228(8) -0.0005(6) 0.0008(6) -0.0005(6)
C10 0.0079(7) 0.0134(8) 0.0144(7) 0.0012(6) -0.0010(6) -0.0028(6)
C7 0.0153(8) 0.0138(8) 0.0193(8) 0.0047(6) -0.0012(6) -0.0018(6)
C5 0.0083(7) 0.0114(7) 0.0159(7) -0.0017(6) 0.0007(6) -0.0021(6)
C9 0.0118(7) 0.0142(8) 0.0157(8) -0.0030(6) 0.0010(6) -0.0014(6)
Cu2 0.01791(11) 0.01311(11) 0.01253(11) -0.00260(7) 0.00074(7) 0.00091(7)
N4 0.0199(7) 0.0208(7) 0.0147(7) -0.0010(6) 0.0013(6) 0.0016(6)
N3 0.0214(7) 0.0147(7) 0.0215(7) -0.0044(6) 0.0034(6) -0.0012(6)
C12 0.0283(9) 0.0314(10) 0.0158(9) -0.0045(7) 0.0005(7) 0.0033(8)
O5 0.0297(7) 0.0219(6) 0.0130(6) 0.0028(5) 0.0018(5) 0.0053(5)
O6 0.0221(6) 0.0178(6) 0.0143(6) -0.0038(5) -0.0008(5) 0.0049(5)
C11 0.0224(9) 0.0245(9) 0.0197(9) -0.0063(7) 0.0047(7) -0.0002(7)
O1W 0.0178(6) 0.0170(6) 0.0223(6) -0.0015(5) 0.0022(5) -0.0005(5)
O3W 0.0222(6) 0.0173(6) 0.0353(8) 0.0062(5) -0.0066(5) -0.0039(5)
O5W 0.0282(7) 0.0319(7) 0.0195(7) -0.0004(5) 0.0077(5) 0.0021(6)
O2W 0.0387(8) 0.0301(8) 0.0357(8) 0.0120(6) 0.0086(6) 0.0029(6)
O4W 0.0434(9) 0.0279(8) 0.0297(8) -0.0034(6) -0.0061(7) -0.0089(7)

loop_
_atom_type_symbol
_atom_type_description
_atom_type_scat_dispersion_real
_atom_type_scat_dispersion_imag
_atom_type_scat_source
C C 0.0033 0.0016 'International Tables Vol C Tables 4.2.6.8 and 6.1.1.4'
H H 0.0000 0.0000 'International Tables Vol C Tables 4.2.6.8 and 6.1.1.4'
Cu Cu 0.3201 1.2651 'International Tables Vol C Tables 4.2.6.8 and 6.1.1.4'
N N 0.0061 0.0033 'International Tables Vol C Tables 4.2.6.8 and 6.1.1.4'
O O 0.0106 0.0060 'International Tables Vol C Tables 4.2.6.8 and 6.1.1.4'

loop_
_exptl_crystal_face_index_h
_exptl_crystal_face_index_k
_exptl_crystal_face_index_l
_exptl_crystal_face_perp_dist
_exptl_oxdiff_crystal_face_indexfrac_h
_exptl_oxdiff_crystal_face_indexfrac_k
_exptl_oxdiff_crystal_face_indexfrac_l
_exptl_oxdiff_crystal_face_x
_exptl_oxdiff_crystal_face_y
_exptl_oxdiff_crystal_face_z
9 0 0 0.0867 8.9985 -0.0322 -0.0282 -0.2941 -0.2436 -0.8765
-9 0 0 0.0867 -8.9985 0.0322 0.0282 0.2941 0.2436 0.8765
0 -15 19 0.0758 0.0025 -14.9593 18.9872 -0.7219 -0.6127 0.3790
0 15 -19 0.0758 -0.0025 14.9593 -18.9872 0.7219 0.6127 -0.3790
0 20 14 0.0554 0.0116 20.0026 14.0092 0.6557 -0.7757 -0.0282
0 -20 -14 0.0554 -0.0116 -20.0026 -14.0092 -0.6557 0.7757 0.0282

loop_
_geom_angle_atom_site_label_1
_geom_angle_atom_site_label_2
_geom_angle_atom_site_label_3
_geom_angle
O2 Cu1 O1 107.14(5)
N1 Cu1 O2 167.97(5)
N1 Cu1 O1 84.54(5)
N2 Cu1 O2 84.96(5)
N2 Cu1 N1 83.24(5)
N2 Cu1 O1 167.57(5)
C3 O2 Cu1 111.64(10)
C1 O3 Cu2 112.01(10)
C2 N1 Cu1 115.07(11)
C2 N1 C5 130.24(14)
C5 N1 Cu1 114.69(10)
C1 O1 Cu1 109.51(10)
C2 O4 Cu2 110.70(10)
O3 C1 C2 115.21(14)
O1 C1 O3 125.05(14)
O1 C1 C2 119.74(14)
C4 N2 Cu1 115.61(10)
C4 N2 C10 129.55(14)
C10 N2 Cu1 114.82(10)
N2 C4 C3 110.27(13)
O6 C4 N2 130.45(15)
O6 C4 C3 119.26(14)
O2 C3 C4 117.48(14)
O5 C3 O2 125.14(15)
O5 C3 C4 117.37(14)
C7 C6 H6 120.5
C5 C6 H6 120.5
C5 C6 C7 119.01(15)
N1 C2 C1 111.12(14)
O4 C2 N1 130.87(15)
O4 C2 C1 118.00(14)
C7 C8 H8 119.7
C9 C8 H8 119.7
C9 C8 C7 120.64(15)
N2 C10 C5 113.65(13)
C9 C10 N2 126.68(14)
C9 C10 C5 119.65(14)
C6 C7 H7 119.7
C8 C7 C6 120.66(15)
C8 C7 H7 119.7
N1 C5 C10 113.52(13)
C6 C5 N1 126.07(14)
C6 C5 C10 120.39(14)
C8 C9 C10 119.62(15)
C8 C9 H9 120.2
C10 C9 H9 120.2
O3 Cu2 N3 94.70(5)
O3 Cu2 O1W 95.40(4)
O4 Cu2 O3 83.98(4)
O4 Cu2 N3 169.58(5)
O4 Cu2 O1W 93.63(4)
N4 Cu2 O3 173.88(5)
N4 Cu2 O4 93.59(5)
N4 Cu2 N3 86.66(6)
N4 Cu2 O1W 90.35(5)
N3 Cu2 O1W 96.78(5)
Cu2 N4 H4A 112.1
Cu2 N4 H4B 112.4
C12 N4 Cu2 107.06(11)
C12 N4 H4A 110.3
C12 N4 H4B 109.5
H4A N4 H4B 105.6
Cu2 N3 H3A 114.2
Cu2 N3 H3B 108.0
C11 N3 Cu2 107.90(10)
C11 N3 H3A 111.0
C11 N3 H3B 112.9
H3A N3 H3B 102.8
N4 C12 H12A 110.0
N4 C12 H12B 110.0
N4 C12 C11 108.34(14)
H12A C12 H12B 108.4
C11 C12 H12A 110.0
C11 C12 H12B 110.0
N3 C11 C12 108.32(14)
N3 C11 H11A 110.0
N3 C11 H11B 110.0
C12 C11 H11A 110.0
C12 C11 H11B 110.0
H11A C11 H11B 108.4
Cu2 O1W H1WA 110.2
Cu2 O1W H1WB 116.5
H1WA O1W H1WB 106.8
H3WA O3W H3WB 104.5
H5WA O5W H5WB 104.5
H2WA O2W H2WB 104.5
H4WA O4W H4WB 96.3(16)

loop_
_geom_bond_atom_site_label_1
_geom_bond_atom_site_label_2
_geom_bond_distance
Cu1 O2 1.9479(11)
Cu1 N1 1.9181(13)
Cu1 O1 1.9913(11)
Cu1 N2 1.9111(13)
O2 C3 1.277(2)
O3 C1 1.2639(19)
O3 Cu2 2.0006(11)
N1 C2 1.300(2)
N1 C5 1.407(2)
O1 C1 1.2532(19)
O4 C2 1.2651(19)
O4 Cu2 1.9894(11)
C1 C2 1.537(2)
N2 C4 1.315(2)
N2 C10 1.4081(19)
C4 C3 1.559(2)
C4 O6 1.2470(19)
C3 O5 1.238(2)
C6 H6 0.9500
C6 C7 1.394(2)
C6 C5 1.393(2)
C8 H8 0.9500
C8 C7 1.390(2)
C8 C9 1.390(2)
C10 C5 1.417(2)
C10 C9 1.391(2)
C7 H7 0.9500
C9 H9 0.9500
Cu2 N4 1.9821(14)
Cu2 N3 2.0029(14)
Cu2 O1W 2.2852(12)
N4 C12 1.484(2)
N4 H4A 0.9906
N4 H4B 0.9850
N3 C11 1.486(2)
N3 H3A 0.9740
N3 H3B 0.9775
C12 H12A 0.9900
C12 H12B 0.9900
C12 C11 1.511(3)
C11 H11A 0.9900
C11 H11B 0.9900
O1W H1WA 0.8906
O1W H1WB 0.8496
O3W H3WA 0.8696
O3W H3WB 0.8701
O5W H5WA 0.8701
O5W H5WB 0.8702
O2W H2WA 0.8698
O2W H2WB 0.8697
O4W H4WA 0.8501(10)
O4W H4WB 0.8500(10)

loop_
_geom_hbond_atom_site_label_D
_geom_hbond_atom_site_label_H
_geom_hbond_atom_site_label_A
_geom_hbond_distance_DH
_geom_hbond_distance_HA
_geom_hbond_distance_DA
_geom_hbond_angle_DHA
_geom_hbond_site_symmetry_A
O3W H3WA O5 0.87 1.88 2.7420(17) 172.6 .
O3W H3WB O3 0.87 1.96 2.8049(16) 163.6 4_565
O5W H5WA O4W 0.87 1.88 2.721(2) 162.9 .
O5W H5WB O5 0.87 2.18 2.9439(17) 146.1 .
O2W H2WB O3W 0.87 1.93 2.7918(19) 173.4 4_666
O1W H1WB O2W 0.85 1.88 2.7243(18) 177.6 .
O4W H4WA O3W 0.8501(10) 2.011(10) 2.7953(18) 153(2) 1_655
O4W H4WB O5W 0.8500(10) 1.966(10) 2.7549(19) 154(2) 3_656
